data_1502839
loop_
_publ_author_name
'Schultz, Danielle M.'
'Wolfe, John P.'

_publ_section_title
;
 Synthesis of polycyclic nitrogen heterocycles via alkene
 aminopalladation/carbopalladation cascade reactions.
;
_journal_issue 5
_journal_name_full 'Organic letters'
_journal_page_first 1028
_journal_page_last 1031
_journal_paper_doi 10.1021/ol100033s
_journal_volume 12
_journal_year 2010
_chemical_absolute_configuration syn
_chemical_formula_moiety 'C24 H23 N O'
_chemical_formula_sum 'C24 H23 N O'
_chemical_formula_weight 341.43
_chemical_name_systematic
;
 ?
;
_space_group_IT_number 19
_symmetry_cell_setting orthorhombic
_symmetry_space_group_name_Hall 'P 2ac 2ab'
_symmetry_space_group_name_H-M 'P 21 21 21'
_atom_sites_solution_hydrogens geom
_atom_sites_solution_primary direct
_atom_sites_solution_secondary difmap
_audit_creation_method SHELXL-97
_cell_angle_alpha 90.00
_cell_angle_beta 90.00
_cell_angle_gamma 90.00
_cell_formula_units_Z 4
_cell_length_a 7.6052(4)
_cell_length_b 13.5568(7)
_cell_length_c 16.9736(9)
_cell_measurement_reflns_used 9908
_cell_measurement_temperature 85(2)
_cell_measurement_theta_max 27.93
_cell_measurement_theta_min 2.40
_cell_volume 1750.02(16)
_computing_cell_refinement 'Bruker SMART'
_computing_data_collection 'Bruker SMART-APEX'
_computing_data_reduction 'Bruker SAINT'
_computing_molecular_graphics 'Bruker SHELXTL'
_computing_publication_material 'Bruker SHELXTL'
_computing_structure_refinement 'SHELXL-97 (Sheldrick, 2008)'
_computing_structure_solution 'SHELXS-97 (Sheldrick, 2008)'
_diffrn_ambient_temperature 85(2)
_diffrn_measured_fraction_theta_full 1.000
_diffrn_measured_fraction_theta_max 1.000
_diffrn_measurement_device_type 'CCD area detector'
_diffrn_measurement_method 'phi and omega scans'
_diffrn_radiation_monochromator graphite
_diffrn_radiation_source 'fine-focus sealed tube'
_diffrn_radiation_type MoK\a
_diffrn_radiation_wavelength 0.71073
_diffrn_reflns_av_R_equivalents 0.0554
_diffrn_reflns_av_sigmaI/netI 0.0205
_diffrn_reflns_limit_h_max 10
_diffrn_reflns_limit_h_min -10
_diffrn_reflns_limit_k_max 18
_diffrn_reflns_limit_k_min -18
_diffrn_reflns_limit_l_max 22
_diffrn_reflns_limit_l_min -22
_diffrn_reflns_number 37286
_diffrn_reflns_theta_full 28.33
_diffrn_reflns_theta_max 28.33
_diffrn_reflns_theta_min 1.92
_exptl_absorpt_coefficient_mu 0.078
_exptl_absorpt_correction_T_max 0.9945
_exptl_absorpt_correction_T_min 0.9860
_exptl_absorpt_correction_type multi-scan
_exptl_absorpt_process_details
;
  Blessing, R. Acta Cryst. (1995) A51 33-38.
  Sheldrick, G.  SADABS (Version 2008/1) Bruker AXS area
  detector absorption and other corrections, University of
  Gottingen, Germany 2008.
;
_exptl_crystal_colour colorless
_exptl_crystal_density_diffrn 1.296
_exptl_crystal_density_method 'not measured'
_exptl_crystal_description block
_exptl_crystal_F_000 728
_exptl_crystal_size_max 0.18
_exptl_crystal_size_mid 0.09
_exptl_crystal_size_min 0.07
_refine_diff_density_max 0.252
_refine_diff_density_min -0.195
_refine_diff_density_rms 0.042
_refine_ls_abs_structure_details 'Flack H D (1983), Acta Cryst. A39, 876-881'
_refine_ls_extinction_method none
_refine_ls_goodness_of_fit_ref 1.056
_refine_ls_hydrogen_treatment constr
_refine_ls_matrix_type full
_refine_ls_number_parameters 237
_refine_ls_number_reflns 2495
_refine_ls_number_restraints 0
_refine_ls_restrained_S_all 1.056
_refine_ls_R_factor_all 0.0399
_refine_ls_R_factor_gt 0.0346
_refine_ls_shift/su_max 0.000
_refine_ls_shift/su_mean 0.000
_refine_ls_structure_factor_coef Fsqd
_refine_ls_weighting_details 'calc w=1/[\s^2^(Fo^2^)+(0.0427P)^2^+0.4709P] where P=(Fo^2^+2Fc^2^)/3'
_refine_ls_weighting_scheme calc
_refine_ls_wR_factor_gt 0.0819
_refine_ls_wR_factor_ref 0.0852
_reflns_number_gt 2277
_reflns_number_total 2495
_reflns_threshold_expression >2sigma(I)
_cod_data_source_file ol100033s_si_003.cif
_cod_data_source_block nb197
_cod_depositor_comments
;
The following automatic conversions were performed:

'_symmetry_cell_setting' value 'Orthorhombic' changed to
'orthorhombic' according to
/home/saulius/struct/CIF-dictionaries/cif_core.dic dictionary named
'cif_core.dic' version 2.4.2 from 2011-04-26.

Automatic conversion script
Id: cif_fix_values 1715 2011-07-08 13:25:40Z adriana 
;
_cod_original_sg_symbol_H-M P2(1)2(1)2(1)
_cod_database_code 1502839

loop_
_symmetry_equiv_pos_as_xyz
'x, y, z'
'-x+1/2, -y, z+1/2'
'-x, y+1/2, -z+1/2'
'x+1/2, -y+1/2, -z'

loop_
_atom_site_label
_atom_site_type_symbol
_atom_site_fract_x
_atom_site_fract_y
_atom_site_fract_z
_atom_site_U_iso_or_equiv
_atom_site_adp_type
_atom_site_occupancy
_atom_site_symmetry_multiplicity
_atom_site_calc_flag
_atom_site_refinement_flags
N1 N 0.84609(19) 0.35556(10) 0.40037(8) 0.0155(3) Uani 1 1 d .
O1 O 0.69954(16) 0.36359(9) 0.11689(7) 0.0177(3) Uani 1 1 d .
C1 C 0.7171(3) 0.34889(14) 0.03403(10) 0.0214(4) Uani 1 1 d .
H1A H 0.6743 0.2830 0.0201 0.032 Uiso 1 1 calc R
H1B H 0.8412 0.3549 0.0191 0.032 Uiso 1 1 calc R
H1C H 0.6481 0.3987 0.0059 0.032 Uiso 1 1 calc R
C2 C 0.5327(2) 0.35525(12) 0.14767(10) 0.0149(3) Uani 1 1 d .
C3 C 0.3852(2) 0.33347(12) 0.10233(10) 0.0166(3) Uani 1 1 d .
H3A H 0.3968 0.3228 0.0473 0.020 Uiso 1 1 calc R
C4 C 0.2212(2) 0.32736(13) 0.13789(11) 0.0184(4) Uani 1 1 d .
H4A H 0.1210 0.3109 0.1072 0.022 Uiso 1 1 calc R
C5 C 0.2026(2) 0.34510(13) 0.21773(11) 0.0189(4) Uani 1 1 d .
H5A H 0.0898 0.3431 0.2417 0.023 Uiso 1 1 calc R
C6 C 0.3512(2) 0.36593(13) 0.26243(10) 0.0171(3) Uani 1 1 d .
H6A H 0.3379 0.3779 0.3173 0.020 Uiso 1 1 calc R
C7 C 0.5188(2) 0.36988(12) 0.22966(9) 0.0149(3) Uani 1 1 d .
C8 C 0.6832(2) 0.38647(12) 0.27801(10) 0.0140(3) Uani 1 1 d .
H8A H 0.7786 0.3464 0.2531 0.017 Uiso 1 1 calc R
C9 C 0.6680(2) 0.35187(13) 0.36418(10) 0.0151(3) Uani 1 1 d .
H9A H 0.5855 0.3957 0.3938 0.018 Uiso 1 1 calc R
C10 C 0.6121(2) 0.24257(13) 0.37343(10) 0.0175(3) Uani 1 1 d .
H10A H 0.5325 0.2339 0.4191 0.021 Uiso 1 1 calc R
H10B H 0.5526 0.2183 0.3253 0.021 Uiso 1 1 calc R
C11 C 0.7841(2) 0.19000(13) 0.38644(10) 0.0170(3) Uani 1 1 d .
C12 C 0.8209(3) 0.09033(13) 0.38432(11) 0.0193(4) Uani 1 1 d .
H12A H 0.7309 0.0441 0.3724 0.023 Uiso 1 1 calc R
C13 C 0.9923(3) 0.05823(13) 0.39990(11) 0.0216(4) Uani 1 1 d .
H13A H 1.0192 -0.0102 0.3994 0.026 Uiso 1 1 calc R
C14 C 1.1227(3) 0.12689(14) 0.41617(11) 0.0209(4) Uani 1 1 d .
H14A H 1.2387 0.1045 0.4267 0.025 Uiso 1 1 calc R
C15 C 1.0879(2) 0.22791(13) 0.41748(10) 0.0181(3) Uani 1 1 d .
H15A H 1.1787 0.2741 0.4282 0.022 Uiso 1 1 calc R
C16 C 0.9165(2) 0.25925(13) 0.40267(9) 0.0163(3) Uani 1 1 d .
C17 C 0.9484(2) 0.44119(12) 0.38893(10) 0.0159(3) Uani 1 1 d .
C18 C 1.0934(2) 0.45939(13) 0.43811(10) 0.0179(4) Uani 1 1 d .
H18A H 1.1199 0.4150 0.4798 0.021 Uiso 1 1 calc R
C19 C 1.1983(2) 0.54211(13) 0.42601(11) 0.0197(4) Uani 1 1 d .
H19A H 1.2980 0.5530 0.4585 0.024 Uiso 1 1 calc R
C20 C 1.1577(3) 0.60897(13) 0.36639(11) 0.0207(4) Uani 1 1 d .
H20A H 1.2296 0.6653 0.3578 0.025 Uiso 1 1 calc R
C21 C 1.0110(2) 0.59231(13) 0.31975(10) 0.0188(4) Uani 1 1 d .
H21A H 0.9821 0.6387 0.2799 0.023 Uiso 1 1 calc R
C22 C 0.9043(2) 0.50916(13) 0.32963(10) 0.0152(3) Uani 1 1 d .
C23 C 0.7454(2) 0.49536(13) 0.27668(10) 0.0162(3) Uani 1 1 d .
H23A H 0.7833 0.5106 0.2216 0.019 Uiso 1 1 calc R
C24 C 0.6006(2) 0.56953(13) 0.29870(12) 0.0219(4) Uani 1 1 d .
H24A H 0.5633 0.5581 0.3532 0.033 Uiso 1 1 calc R
H24B H 0.4999 0.5610 0.2633 0.033 Uiso 1 1 calc R
H24C H 0.6463 0.6368 0.2936 0.033 Uiso 1 1 calc R

loop_
_atom_site_aniso_label
_atom_site_aniso_U_11
_atom_site_aniso_U_22
_atom_site_aniso_U_33
_atom_site_aniso_U_23
_atom_site_aniso_U_13
_atom_site_aniso_U_12
N1 0.0154(7) 0.0166(7) 0.0144(6) 0.0001(6) -0.0026(6) -0.0005(6)
O1 0.0157(6) 0.0238(6) 0.0134(6) -0.0013(5) 0.0004(5) -0.0009(5)
C1 0.0213(9) 0.0295(10) 0.0135(8) -0.0018(7) -0.0002(7) 0.0015(8)
C2 0.0147(8) 0.0129(7) 0.0171(8) 0.0002(6) -0.0003(6) 0.0002(7)
C3 0.0187(9) 0.0162(8) 0.0149(8) -0.0001(6) -0.0037(7) 0.0003(7)
C4 0.0169(9) 0.0161(8) 0.0221(9) -0.0007(7) -0.0052(7) 0.0000(7)
C5 0.0152(8) 0.0181(8) 0.0235(9) -0.0006(7) 0.0013(7) 0.0007(7)
C6 0.0188(8) 0.0165(8) 0.0159(7) -0.0009(7) 0.0010(7) 0.0002(7)
C7 0.0164(8) 0.0126(7) 0.0157(8) -0.0005(6) -0.0017(7) 0.0004(7)
C8 0.0135(7) 0.0146(8) 0.0139(8) -0.0008(6) -0.0002(6) -0.0004(6)
C9 0.0139(8) 0.0175(8) 0.0139(7) 0.0000(6) -0.0012(6) -0.0011(7)
C10 0.0183(9) 0.0172(8) 0.0171(8) 0.0010(6) -0.0004(7) -0.0018(7)
C11 0.0199(8) 0.0184(8) 0.0126(7) 0.0013(6) 0.0012(7) 0.0001(7)
C12 0.0221(9) 0.0174(8) 0.0184(8) 0.0013(7) 0.0033(7) -0.0016(7)
C13 0.0264(9) 0.0171(8) 0.0214(8) 0.0019(7) 0.0033(8) 0.0022(7)
C14 0.0201(9) 0.0233(9) 0.0191(8) 0.0017(7) 0.0012(7) 0.0050(7)
C15 0.0175(8) 0.0205(8) 0.0163(8) 0.0004(7) 0.0000(7) -0.0012(7)
C16 0.0197(8) 0.0185(8) 0.0106(7) 0.0003(6) 0.0012(6) 0.0005(7)
C17 0.0163(8) 0.0165(8) 0.0147(8) -0.0037(6) 0.0021(7) -0.0007(6)
C18 0.0181(8) 0.0197(8) 0.0159(8) -0.0030(6) -0.0020(7) 0.0020(7)
C19 0.0146(8) 0.0226(9) 0.0219(8) -0.0077(7) -0.0004(7) 0.0004(7)
C20 0.0185(8) 0.0182(8) 0.0253(9) -0.0063(7) 0.0025(7) -0.0026(7)
C21 0.0198(8) 0.0168(8) 0.0199(8) -0.0020(6) 0.0015(7) 0.0000(7)
C22 0.0140(8) 0.0169(8) 0.0146(7) -0.0030(6) 0.0010(7) 0.0001(7)
C23 0.0158(8) 0.0164(8) 0.0164(8) 0.0007(6) -0.0012(6) -0.0017(7)
C24 0.0185(9) 0.0165(8) 0.0308(10) -0.0007(7) -0.0030(8) 0.0028(7)

loop_
_atom_type_symbol
_atom_type_description
_atom_type_scat_dispersion_real
_atom_type_scat_dispersion_imag
_atom_type_scat_source
C C 0.0033 0.0000 'International Tables Vol C Tables 4.2.6.8 and 6.1.1.4'
H H 0.0000 0.0000 'International Tables Vol C Tables 4.2.6.8 and 6.1.1.4'
N N 0.0061 0.0000 'International Tables Vol C Tables 4.2.6.8 and 6.1.1.4'
O O 0.0106 0.0000 'International Tables Vol C Tables 4.2.6.8 and 6.1.1.4'

loop_
_geom_angle_atom_site_label_1
_geom_angle_atom_site_label_2
_geom_angle_atom_site_label_3
_geom_angle
C17 N1 C16 123.77(14)
C17 N1 C9 118.21(14)
C16 N1 C9 108.99(13)
C2 O1 C1 116.68(13)
O1 C2 C3 123.38(15)
O1 C2 C7 115.61(15)
C3 C2 C7 121.01(16)
C4 C3 C2 119.75(15)
C5 C4 C3 120.49(17)
C4 C5 C6 119.13(17)
C5 C6 C7 122.28(16)
C6 C7 C2 117.26(16)
C6 C7 C8 123.09(14)
C2 C7 C8 119.63(16)
C7 C8 C9 114.10(14)
C7 C8 C23 112.70(14)
C9 C8 C23 109.06(13)
N1 C9 C8 108.29(14)
N1 C9 C10 103.91(13)
C8 C9 C10 114.07(14)
C11 C10 C9 103.22(14)
C12 C11 C16 120.95(17)
C12 C11 C10 129.47(17)
C16 C11 C10 109.59(15)
C11 C12 C13 119.24(17)
C14 C13 C12 119.64(17)
C13 C14 C15 121.75(18)
C16 C15 C14 118.26(17)
C15 C16 C11 120.15(16)
C15 C16 N1 129.89(16)
C11 C16 N1 109.96(15)
C18 C17 C22 119.85(15)
C18 C17 N1 119.70(15)
C22 C17 N1 120.43(15)
C19 C18 C17 120.26(16)
C18 C19 C20 120.30(17)
C21 C20 C19 119.15(17)
C20 C21 C22 121.98(17)
C21 C22 C17 118.40(16)
C21 C22 C23 119.36(15)
C17 C22 C23 122.24(15)
C22 C23 C24 110.22(14)
C22 C23 C8 110.59(14)
C24 C23 C8 113.63(15)

loop_
_geom_bond_atom_site_label_1
_geom_bond_atom_site_label_2
_geom_bond_distance
N1 C17 1.411(2)
N1 C16 1.412(2)
N1 C9 1.488(2)
O1 C2 1.377(2)
O1 C1 1.427(2)
C2 C3 1.392(2)
C2 C7 1.410(2)
C3 C4 1.388(3)
C4 C5 1.383(3)
C5 C6 1.390(3)
C6 C7 1.392(2)
C7 C8 1.512(2)
C8 C9 1.540(2)
C8 C23 1.550(2)
C9 C10 1.550(2)
C10 C11 1.506(2)
C11 C12 1.380(2)
C11 C16 1.404(3)
C12 C13 1.399(3)
C13 C14 1.388(3)
C14 C15 1.395(3)
C15 C16 1.395(3)
C17 C18 1.405(2)
C17 C22 1.405(2)
C18 C19 1.392(3)
C19 C20 1.393(3)
C20 C21 1.386(2)
C21 C22 1.399(2)
C22 C23 1.518(2)
C23 C24 1.537(3)
